data_1557280
loop_
_publ_author_name
'Wang, Hui-Feng'
'Ma, Xiong-Feng'
'Zhu, Zhong-Hong'
'Zou, Hua-Hong'
'Liang, Fu-Pei'

_publ_section_title
;
 Regulation of the Metal Center and Coordinating Anion of Mononuclear
 Ln(III) Complexes to Promote an Efficient Luminescence Response to
 Various Organic Solvents
;
_journal_name_full Langmuir
_journal_paper_doi 10.1021/acs.langmuir.9b02990
_journal_year 2020
_chemical_formula_moiety 'C25 H26 Dy N9 O6 S, C2 H3 N'
_chemical_formula_sum 'C27 H29 Dy N10 O6 S'
_chemical_formula_weight 784.16
_space_group_crystal_system monoclinic
_space_group_IT_number 14
_space_group_name_Hall '-P 2yn'
_space_group_name_H-M_alt 'P 1 21/n 1'
_atom_sites_solution_hydrogens geom
_atom_sites_solution_primary direct
_atom_sites_solution_secondary difmap
_audit_creation_date 2019-06-13
_audit_creation_method
;
Olex2 1.2
(compiled 2018.05.29 svn.r3508 for OlexSys, GUI svn.r5506)
;
_cell_angle_alpha 90.00
_cell_angle_beta 90.684(9)
_cell_angle_gamma 90.00
_cell_formula_units_Z 4
_cell_length_a 12.249(5)
_cell_length_b 10.064(4)
_cell_length_c 26.264(11)
_cell_measurement_reflns_used 1048
_cell_measurement_temperature 296(2)
_cell_measurement_theta_max 17.20
_cell_measurement_theta_min 2.55
_cell_volume 3237(2)
_computing_cell_refinement 'SAINT v8.27A (Bruker, 2012)'
_computing_data_reduction 'SAINT v8.27A (Bruker, 2012)'
_computing_molecular_graphics 'Olex2 (Dolomanov et al., 2009)'
_computing_publication_material 'Olex2 (Dolomanov et al., 2009)'
_computing_structure_refinement 'XL (Sheldrick, 2008)'
_computing_structure_solution 'SHELXS-97 (Sheldrick, 1990)'
_diffrn_ambient_temperature 296.15
_diffrn_measured_fraction_theta_full 0.984
_diffrn_measured_fraction_theta_max 0.984
_diffrn_measurement_device_type 'Bruker APEX-II CCD'
_diffrn_measurement_method '\f and \w scans'
_diffrn_radiation_monochromator graphite
_diffrn_radiation_type MoK\a
_diffrn_radiation_wavelength 0.71073
_diffrn_reflns_av_R_equivalents 0.1494
_diffrn_reflns_av_unetI/netI 0.1874
_diffrn_reflns_limit_h_max 14
_diffrn_reflns_limit_h_min -14
_diffrn_reflns_limit_k_max 7
_diffrn_reflns_limit_k_min -12
_diffrn_reflns_limit_l_max 31
_diffrn_reflns_limit_l_min -31
_diffrn_reflns_number 17863
_diffrn_reflns_theta_full 25.49
_diffrn_reflns_theta_max 25.49
_diffrn_reflns_theta_min 1.84
_diffrn_source 'fine-focus sealed tube'
_diffrn_standards_number 0
_exptl_absorpt_coefficient_mu 2.428
_exptl_absorpt_correction_type none
_exptl_crystal_density_diffrn 1.609
_exptl_crystal_density_method 'not measured'
_exptl_crystal_description block
_exptl_crystal_F_000 1564
_refine_diff_density_max 0.773
_refine_diff_density_min -1.446
_refine_diff_density_rms 0.171
_refine_ls_extinction_method none
_refine_ls_goodness_of_fit_ref 0.979
_refine_ls_hydrogen_treatment constr
_refine_ls_matrix_type full
_refine_ls_number_parameters 409
_refine_ls_number_reflns 5926
_refine_ls_number_restraints 480
_refine_ls_restrained_S_all 0.955
_refine_ls_R_factor_all 0.1807
_refine_ls_R_factor_gt 0.0699
_refine_ls_shift/su_max 0.001
_refine_ls_shift/su_mean 0.000
_refine_ls_structure_factor_coef Fsqd
_refine_ls_weighting_details 'calc w=1/[\s^2^(Fo^2^)+(0.0763P)^2^+0.0000P] where P=(Fo^2^+2Fc^2^)/3'
_refine_ls_weighting_scheme calc
_refine_ls_wR_factor_gt 0.1479
_refine_ls_wR_factor_ref 0.1972
_reflns_number_gt 2716
_reflns_number_total 5926
_reflns_threshold_expression >2sigma(I)
_cod_data_source_file la9b02990_si_002.cif
_cod_data_source_block aaaa
_cod_database_code 1557280
_olex2_refinement_description
;
1. Fixed Uiso
 At 1.2 times of:
  All C(H) groups, All C(H,H) groups
 At 1.5 times of:
  All C(H,H,H) groups
2. Uiso/Uaniso restraints and constraints
C19 \\sim C24 \\sim C16 \\sim C23 \\sim C17 \\sim C9 \\sim C8 \\sim C2 \\sim
C18 \\sim C4 \\sim C20 \\sim C25 \\sim C22 \\sim C15 \\sim C7 \\sim C6 \\sim C5
\\sim C10 \\sim C11 \\sim C21 \\sim C3 \\sim C14 \\sim C1 \\sim C27 \\sim C26
\\sim C12 \\sim C13: within 3.8A with sigma of 0.02 and sigma for terminal
atoms of 0.01
3.a Ternary CH refined with riding coordinates:
 C15(H15), C10(H10)
3.b Secondary CH2 refined with riding coordinates:
 C11(H11A,H11B), C14(H14A,H14B), C12(H12A,H12B), C13(H13A,H13B)
3.c Aromatic/amide H refined with riding coordinates:
 C16(H16), C23(H23), C9(H9), C4(H4), C20(H20), C22(H22), C6(H6), C5(H5),
 C21(H21), C3(H3)
3.d Idealised Me refined as rotating group:
 C18(H18A,H18B,H18C), C1(H1A,H1B,H1C), C27(H27A,H27B,H27C)
;
_olex2_submission_special_instructions 'No special instructions were received'

loop_
_space_group_symop_id
_space_group_symop_operation_xyz
1 'x, y, z'
2 '-x+1/2, y+1/2, -z+1/2'
3 '-x, -y, -z'
4 'x-1/2, -y-1/2, z-1/2'

loop_
_atom_site_label
_atom_site_type_symbol
_atom_site_fract_x
_atom_site_fract_y
_atom_site_fract_z
_atom_site_U_iso_or_equiv
_atom_site_adp_type
_atom_site_occupancy
_atom_site_calc_flag
_atom_site_refinement_flags_posn
_atom_site_refinement_flags_adp
Dy1 Dy 0.31644(4) 0.69130(5) 0.612873(18) 0.05263(14) Uani 1 d . .
S1 S -0.0667(3) 0.8687(4) 0.6374(2) 0.1295(17) Uani 1 d . .
O5 O 0.2514(5) 0.6735(6) 0.5257(3) 0.061(2) Uani 1 d . .
N6 N 0.2057(7) 0.2649(7) 0.6377(3) 0.053(2) Uani 1 d . .
O3 O 0.2502(6) 0.6802(7) 0.7009(3) 0.075(2) Uani 1 d . .
O1 O 0.3368(6) 0.8556(6) 0.6808(3) 0.068(2) Uani 1 d . .
O2 O 0.2421(7) 0.8525(8) 0.7493(3) 0.090(3) Uani 1 d . .
O6 O 0.3376(6) 0.5685(7) 0.4659(3) 0.078(2) Uani 1 d . .
N5 N 0.2180(6) 0.4783(7) 0.6141(3) 0.054(2) Uani 1 d . .
N8 N 0.3301(7) 0.6080(8) 0.5092(3) 0.061(3) Uani 1 d . .
N1 N 0.5161(8) 1.0551(9) 0.5695(3) 0.086(3) Uani 1 d . .
N4 N 0.4207(6) 0.5070(8) 0.6559(3) 0.060(3) Uani 1 d . .
O4 O 0.4021(6) 0.5800(7) 0.5425(3) 0.069(2) Uani 1 d . .
N7 N 0.2748(7) 0.7978(10) 0.7120(3) 0.066(3) Uani 1 d . .
C19 C 0.1088(9) 0.2958(10) 0.6138(4) 0.067(2) Uani 1 d . U
N9 N 0.1434(7) 0.7954(9) 0.6122(4) 0.075(3) Uani 1 d . .
C24 C 0.1158(9) 0.4306(10) 0.5979(4) 0.064(2) Uani 1 d . U
N3 N 0.5227(7) 0.7276(9) 0.6246(3) 0.069(3) Uani 1 d . .
N2 N 0.3869(7) 0.8951(8) 0.5722(3) 0.064(3) Uani 1 d . .
C16 C 0.3757(9) 0.3945(12) 0.6583(4) 0.074(2) Uani 1 d . U
H16 H 0.4116 0.3234 0.6737 0.089 Uiso 1 calc R .
C23 C 0.0313(9) 0.4984(11) 0.5731(4) 0.075(3) Uani 1 d . U
H23 H 0.0357 0.5871 0.5635 0.090 Uiso 1 calc R .
C17 C 0.2681(9) 0.3779(11) 0.6367(4) 0.063(2) Uani 1 d . U
C9 C 0.5624(11) 0.8351(12) 0.6099(4) 0.090(2) Uani 1 d . U
H9 H 0.6358 0.8551 0.6152 0.108 Uiso 1 calc R .
C8 C 0.4895(10) 0.9270(12) 0.5843(4) 0.082(2) Uani 1 d . U
C2 C 0.4263(11) 1.1034(12) 0.5477(5) 0.086(2) Uani 1 d . U
C18 C 0.2354(9) 0.1402(10) 0.6617(4) 0.0699(19) Uani 1 d . U
H18A H 0.2353 0.1508 0.6981 0.105 Uiso 1 calc GR .
H18B H 0.3070 0.1143 0.6510 0.105 Uiso 1 calc GR .
H18C H 0.1837 0.0729 0.6520 0.105 Uiso 1 calc GR .
C4 C 0.3052(11) 1.2442(12) 0.5047(4) 0.088(3) Uani 1 d . U
H4 H 0.2891 1.3266 0.4904 0.106 Uiso 1 calc R .
C20 C 0.0156(9) 0.2245(11) 0.6044(4) 0.076(2) Uani 1 d . U
H20 H 0.0099 0.1367 0.6151 0.091 Uiso 1 calc R .
C25 C 0.0572(10) 0.8255(11) 0.6222(5) 0.072(3) Uani 1 d . U
C22 C -0.0609(10) 0.4190(12) 0.5642(5) 0.083(3) Uani 1 d . U
H22 H -0.1209 0.4562 0.5475 0.100 Uiso 1 calc R .
C15 C 0.5332(10) 0.5234(14) 0.6772(4) 0.095(3) Uani 1 d . U
H15 H 0.5687 0.4364 0.6798 0.113 Uiso 1 calc R .
C7 C 0.3481(10) 1.0051(12) 0.5486(4) 0.083(2) Uani 1 d . U
C6 C 0.2440(10) 1.0220(11) 0.5272(4) 0.085(3) Uani 1 d . U
H6 H 0.1920 0.9548 0.5287 0.102 Uiso 1 calc R .
C5 C 0.2200(12) 1.1466(12) 0.5029(5) 0.093(3) Uani 1 d . U
H5 H 0.1532 1.1630 0.4868 0.112 Uiso 1 calc R .
C10 C 0.5913(10) 0.6067(14) 0.6397(5) 0.100(3) Uani 1 d . U
H10 H 0.6004 0.5528 0.6089 0.120 Uiso 1 calc R .
C11 C 0.7116(11) 0.6370(15) 0.6621(5) 0.113(3) Uani 1 d . U
H11A H 0.7517 0.5549 0.6671 0.136 Uiso 1 calc R .
H11B H 0.7518 0.6929 0.6388 0.136 Uiso 1 calc R .
C21 C -0.0663(10) 0.2827(11) 0.5797(5) 0.082(3) Uani 1 d . U
H21 H -0.1290 0.2339 0.5723 0.098 Uiso 1 calc R .
C3 C 0.4008(11) 1.2303(12) 0.5238(5) 0.091(2) Uani 1 d . U
H3 H 0.4520 1.2983 0.5226 0.109 Uiso 1 calc R .
C14 C 0.5272(11) 0.5821(16) 0.7265(5) 0.118(3) Uani 1 d . U
H14A H 0.4875 0.5231 0.7489 0.141 Uiso 1 calc R .
H14B H 0.4869 0.6649 0.7241 0.141 Uiso 1 calc R .
C1 C 0.6183(9) 1.1240(12) 0.5794(4) 0.089(2) Uani 1 d . U
H1A H 0.6708 1.0626 0.5933 0.133 Uiso 1 calc GR .
H1B H 0.6065 1.1945 0.6033 0.133 Uiso 1 calc GR .
H1C H 0.6453 1.1602 0.5481 0.133 Uiso 1 calc GR .
C27 C 0.4855(10) 1.0191(13) 0.7848(5) 0.098(3) Uani 1 d . U
H27A H 0.4159 0.9758 0.7812 0.147 Uiso 1 calc GR .
H27B H 0.4790 1.0929 0.8078 0.147 Uiso 1 calc GR .
H27C H 0.5381 0.9572 0.7981 0.147 Uiso 1 calc GR .
C26 C 0.5193(11) 1.0647(14) 0.7374(5) 0.093(3) Uani 1 d . U
N10 N 0.5472(11) 1.1007(14) 0.6980(5) 0.133(5) Uani 1 d . .
C12 C 0.6966(12) 0.7051(15) 0.7108(5) 0.121(3) Uani 1 d . U
H12A H 0.6528 0.7843 0.7056 0.146 Uiso 1 calc R .
H12B H 0.7670 0.7317 0.7247 0.146 Uiso 1 calc R .
C13 C 0.6380(11) 0.6091(16) 0.7491(5) 0.120(3) Uani 1 d . U
H13A H 0.6789 0.5271 0.7530 0.144 Uiso 1 calc R .
H13B H 0.6316 0.6508 0.7822 0.144 Uiso 1 calc R .

loop_
_atom_site_aniso_label
_atom_site_aniso_U_11
_atom_site_aniso_U_22
_atom_site_aniso_U_33
_atom_site_aniso_U_23
_atom_site_aniso_U_13
_atom_site_aniso_U_12
Dy1 0.0636(3) 0.0433(3) 0.0513(3) 0.0004(3) 0.0131(2) -0.0139(3)
S1 0.081(2) 0.094(3) 0.215(5) 0.003(3) 0.047(3) -0.008(2)
O5 0.067(4) 0.047(4) 0.070(4) -0.008(4) 0.007(4) -0.004(3)
N6 0.072(5) 0.034(4) 0.053(5) 0.004(4) 0.015(4) -0.003(4)
O3 0.099(5) 0.070(5) 0.057(4) 0.008(4) 0.029(4) -0.007(4)
O1 0.091(5) 0.046(4) 0.068(5) -0.006(3) 0.018(4) -0.017(4)
O2 0.137(7) 0.071(5) 0.062(5) -0.014(4) 0.036(5) 0.010(5)
O6 0.111(6) 0.066(5) 0.057(4) 0.000(4) 0.009(4) -0.011(4)
N5 0.073(5) 0.035(4) 0.053(5) 0.001(4) 0.011(4) -0.022(4)
N8 0.078(6) 0.060(6) 0.046(5) 0.003(4) 0.012(5) -0.020(5)
N1 0.126(7) 0.074(6) 0.059(6) -0.017(5) 0.036(5) -0.066(6)
N4 0.053(5) 0.063(6) 0.064(6) 0.002(4) 0.005(4) -0.007(4)
O4 0.075(5) 0.070(5) 0.061(5) 0.005(4) 0.013(4) -0.002(4)
N7 0.084(6) 0.065(6) 0.049(5) 0.003(5) 0.015(5) -0.001(5)
C19 0.079(4) 0.059(4) 0.062(4) -0.005(4) 0.010(4) -0.020(4)
N9 0.075(6) 0.065(6) 0.087(7) -0.008(5) 0.010(5) -0.012(5)
C24 0.077(4) 0.058(4) 0.057(4) -0.004(4) 0.014(4) -0.021(4)
N3 0.080(6) 0.063(6) 0.064(6) 0.005(5) 0.003(5) -0.035(5)
N2 0.087(6) 0.043(5) 0.063(5) 0.000(4) 0.029(5) -0.025(4)
C16 0.081(4) 0.077(4) 0.066(4) -0.006(4) 0.014(4) -0.018(4)
C23 0.078(5) 0.066(5) 0.080(5) -0.004(4) 0.005(5) -0.021(4)
C17 0.072(4) 0.064(4) 0.055(4) -0.010(4) 0.011(4) -0.024(4)
C9 0.110(4) 0.091(4) 0.070(4) -0.008(4) 0.026(4) -0.043(4)
C8 0.109(4) 0.069(4) 0.067(4) -0.006(4) 0.025(4) -0.041(4)
C2 0.121(4) 0.068(4) 0.070(4) -0.003(4) 0.034(4) -0.032(4)
C18 0.085(4) 0.064(3) 0.061(3) -0.006(3) 0.011(3) -0.016(3)
C4 0.139(6) 0.057(5) 0.069(5) 0.006(5) 0.027(5) -0.013(5)
C20 0.090(4) 0.068(4) 0.070(4) -0.008(4) 0.000(4) -0.023(4)
C25 0.071(7) 0.055(7) 0.089(7) 0.001(6) 0.000(6) -0.020(6)
C22 0.085(5) 0.074(5) 0.090(6) -0.005(5) 0.000(5) -0.008(5)
C15 0.095(5) 0.108(5) 0.081(5) -0.015(5) 0.020(5) -0.039(5)
C7 0.114(4) 0.067(4) 0.069(4) -0.011(4) 0.028(4) -0.028(4)
C6 0.120(6) 0.063(5) 0.072(5) 0.006(5) 0.025(5) -0.023(5)
C5 0.127(6) 0.073(6) 0.080(6) -0.003(5) 0.015(6) -0.010(5)
C10 0.103(5) 0.113(5) 0.083(5) 0.002(5) 0.014(5) -0.034(5)
C11 0.111(6) 0.128(6) 0.101(6) -0.015(5) 0.020(5) -0.051(5)
C21 0.083(5) 0.074(6) 0.087(6) -0.005(5) 0.004(5) -0.031(5)
C3 0.122(5) 0.069(4) 0.083(4) -0.003(4) 0.034(4) -0.032(4)
C14 0.111(6) 0.135(6) 0.108(6) -0.006(6) 0.012(5) -0.032(6)
C1 0.116(4) 0.076(4) 0.074(4) -0.010(3) 0.028(3) -0.040(3)
C27 0.107(7) 0.100(7) 0.086(6) 0.013(6) 0.008(6) 0.002(6)
C26 0.098(7) 0.099(7) 0.081(7) 0.004(6) 0.008(6) -0.001(6)
N10 0.174(12) 0.131(11) 0.094(9) 0.003(8) 0.022(9) -0.027(10)
C12 0.116(6) 0.134(6) 0.114(6) -0.008(6) 0.013(6) -0.044(6)
C13 0.114(6) 0.144(7) 0.101(6) -0.007(6) 0.004(6) -0.031(6)

loop_
_atom_type_symbol
_atom_type_description
_atom_type_scat_dispersion_real
_atom_type_scat_dispersion_imag
_atom_type_scat_source
C C 0.0033 0.0016 'International Tables Vol C Tables 4.2.6.8 and 6.1.1.4'
H H 0.0000 0.0000 'International Tables Vol C Tables 4.2.6.8 and 6.1.1.4'
Dy Dy -0.1892 4.4098 'International Tables Vol C Tables 4.2.6.8 and 6.1.1.4'
N N 0.0061 0.0033 'International Tables Vol C Tables 4.2.6.8 and 6.1.1.4'
O O 0.0106 0.0060 'International Tables Vol C Tables 4.2.6.8 and 6.1.1.4'
S S 0.1246 0.1234 'International Tables Vol C Tables 4.2.6.8 and 6.1.1.4'

loop_
_geom_angle_atom_site_label_1
_geom_angle_atom_site_label_2
_geom_angle_atom_site_label_3
_geom_angle
O5 Dy1 O3 140.9(2)
O5 Dy1 O1 140.3(2)
O5 Dy1 N5 78.0(2)
O5 Dy1 N8 25.8(2)
O5 Dy1 N4 122.0(2)
O5 Dy1 N7 145.7(2)
O5 Dy1 N3 115.9(3)
O5 Dy1 N2 76.5(2)
O3 Dy1 N8 154.9(2)
O3 Dy1 N4 73.5(3)
O3 Dy1 N7 25.8(2)
O3 Dy1 N3 103.2(3)
O3 Dy1 N2 124.3(3)
O1 Dy1 O3 51.5(2)
O1 Dy1 N5 128.8(2)
O1 Dy1 N8 152.7(2)
O1 Dy1 N4 97.2(3)
O1 Dy1 N7 26.1(2)
O1 Dy1 N3 74.0(3)
O1 Dy1 N2 73.8(2)
N5 Dy1 O3 77.4(2)
N5 Dy1 N8 77.9(2)
N5 Dy1 N4 66.3(3)
N5 Dy1 N7 102.8(3)
N5 Dy1 N3 127.2(3)
N5 Dy1 N2 154.5(3)
N8 Dy1 N7 171.4(3)
N4 Dy1 N8 100.2(3)
N4 Dy1 N7 87.9(3)
N4 Dy1 N3 63.7(3)
O4 Dy1 O5 51.9(2)
O4 Dy1 O3 148.2(2)
O4 Dy1 O1 146.3(2)
O4 Dy1 N5 79.8(2)
O4 Dy1 N8 26.1(2)
O4 Dy1 N4 77.2(3)
O4 Dy1 N7 162.4(3)
O4 Dy1 N3 73.8(3)
O4 Dy1 N2 84.1(2)
N9 Dy1 O5 75.0(3)
N9 Dy1 O3 73.8(3)
N9 Dy1 O1 77.8(3)
N9 Dy1 N5 86.9(3)
N9 Dy1 N8 100.7(3)
N9 Dy1 N4 141.4(3)
N9 Dy1 O4 126.8(3)
N9 Dy1 N7 70.8(3)
N9 Dy1 N3 144.9(3)
N9 Dy1 N2 87.0(3)
N3 Dy1 N8 95.0(3)
N3 Dy1 N7 91.3(3)
N2 Dy1 N8 78.9(2)
N2 Dy1 N4 128.9(3)
N2 Dy1 N7 98.5(3)
N2 Dy1 N3 65.5(3)
N8 O5 Dy1 96.9(5)
C19 N6 C18 127.4(8)
C17 N6 C19 106.4(8)
C17 N6 C18 126.1(9)
N7 O3 Dy1 95.4(5)
N7 O1 Dy1 96.0(5)
C24 N5 Dy1 136.9(6)
C17 N5 Dy1 116.6(7)
C17 N5 C24 106.4(8)
O5 N8 Dy1 57.3(5)
O5 N8 O4 114.3(8)
O6 N8 Dy1 177.6(7)
O6 N8 O5 124.6(9)
O6 N8 O4 121.0(9)
O4 N8 Dy1 57.0(5)
C8 N1 C1 126.7(11)
C2 N1 C8 105.4(10)
C2 N1 C1 127.7(10)
C16 N4 Dy1 117.7(7)
C16 N4 C15 118.9(10)
C15 N4 Dy1 123.3(7)
N8 O4 Dy1 96.9(5)
O3 N7 Dy1 58.8(4)
O3 N7 O1 115.4(8)
O1 N7 Dy1 57.9(5)
O2 N7 Dy1 168.6(7)
O2 N7 O3 122.8(9)
O2 N7 O1 121.9(10)
N6 C19 C24 107.2(9)
C20 C19 N6 132.8(10)
C20 C19 C24 120.0(11)
C25 N9 Dy1 162.8(10)
N5 C24 C19 107.1(9)
C23 C24 N5 129.0(10)
C23 C24 C19 123.8(10)
C9 N3 Dy1 118.2(9)
C9 N3 C10 123.7(10)
C10 N3 Dy1 117.1(6)
C8 N2 Dy1 115.5(7)
C8 N2 C7 103.8(9)
C7 N2 Dy1 138.9(7)
N4 C16 H16 120.5
N4 C16 C17 118.9(11)
C17 C16 H16 120.5
C24 C23 H23 123.5
C24 C23 C22 113.1(11)
C22 C23 H23 123.5
N6 C17 C16 126.7(11)
N5 C17 N6 112.8(9)
N5 C17 C16 120.5(10)
N3 C9 H9 121.4
N3 C9 C8 117.2(12)
C8 C9 H9 121.4
N1 C8 C9 125.5(11)
N2 C8 N1 112.4(11)
N2 C8 C9 122.2(10)
N1 C2 C7 107.6(11)
N1 C2 C3 132.8(12)
C7 C2 C3 119.5(13)
N6 C18 H18A 109.5
N6 C18 H18B 109.5
N6 C18 H18C 109.5
H18A C18 H18B 109.5
H18A C18 H18C 109.5
H18B C18 H18C 109.5
C5 C4 H4 116.5
C3 C4 H4 116.5
C3 C4 C5 127.0(13)
C19 C20 H20 120.6
C21 C20 C19 118.8(11)
C21 C20 H20 120.6
N9 C25 S1 179.3(12)
C23 C22 H22 118.7
C23 C22 C21 122.6(11)
C21 C22 H22 118.7
N4 C15 H15 109.6
C10 C15 N4 105.3(10)
C10 C15 H15 109.6
C14 C15 N4 109.2(10)
C14 C15 H15 109.6
C14 C15 C10 113.5(12)
N2 C7 C2 110.8(11)
N2 C7 C6 126.7(11)
C2 C7 C6 122.5(12)
C7 C6 H6 121.1
C7 C6 C5 117.8(11)
C5 C6 H6 121.1
C4 C5 C6 116.0(12)
C4 C5 H5 122.0
C6 C5 H5 122.0
N3 C10 H10 107.1
N3 C10 C11 116.2(11)
C15 C10 N3 110.8(10)
C15 C10 H10 107.1
C15 C10 C11 108.0(11)
C11 C10 H10 107.1
C10 C11 H11A 110.4
C10 C11 H11B 110.4
H11A C11 H11B 108.6
C12 C11 C10 106.5(11)
C12 C11 H11A 110.4
C12 C11 H11B 110.4
C20 C21 C22 121.7(11)
C20 C21 H21 119.2
C22 C21 H21 119.2
C2 C3 H3 121.4
C4 C3 C2 117.2(12)
C4 C3 H3 121.4
C15 C14 H14A 109.2
C15 C14 H14B 109.2
C15 C14 C13 112.2(12)
H14A C14 H14B 107.9
C13 C14 H14A 109.2
C13 C14 H14B 109.2
N1 C1 H1A 109.5
N1 C1 H1B 109.5
N1 C1 H1C 109.5
H1A C1 H1B 109.5
H1A C1 H1C 109.5
H1B C1 H1C 109.5
H27A C27 H27B 109.5
H27A C27 H27C 109.5
H27B C27 H27C 109.5
C26 C27 H27A 109.5
C26 C27 H27B 109.5
C26 C27 H27C 109.5
N10 C26 C27 179.1(16)
C11 C12 H12A 109.8
C11 C12 H12B 109.8
C11 C12 C13 109.5(12)
H12A C12 H12B 108.2
C13 C12 H12A 109.8
C13 C12 H12B 109.8
C14 C13 C12 106.0(12)
C14 C13 H13A 110.5
C14 C13 H13B 110.5
C12 C13 H13A 110.5
C12 C13 H13B 110.5
H13A C13 H13B 108.7

loop_
_geom_bond_atom_site_label_1
_geom_bond_atom_site_label_2
_geom_bond_distance
Dy1 O5 2.421(7)
Dy1 O3 2.463(6)
Dy1 O1 2.442(7)
Dy1 N5 2.460(7)
Dy1 N8 2.855(9)
Dy1 N4 2.513(8)
Dy1 O4 2.412(7)
Dy1 N7 2.866(9)
Dy1 N9 2.365(9)
Dy1 N3 2.568(9)
Dy1 N2 2.473(8)
S1 C25 1.633(12)
O5 N8 1.249(10)
N6 C19 1.372(13)
N6 C17 1.371(12)
N6 C18 1.449(12)
O3 N7 1.254(11)
O1 N7 1.266(10)
O2 N7 1.196(10)
O6 N8 1.210(10)
N5 C24 1.402(12)
N5 C17 1.320(13)
N8 O4 1.266(10)
N1 C8 1.388(14)
N1 C2 1.326(15)
N1 C1 1.451(13)
N4 C16 1.261(13)
N4 C15 1.489(13)
C19 C24 1.422(14)
C19 C20 1.368(14)
N9 C25 1.132(13)
C24 C23 1.394(14)
N3 C9 1.249(13)
N3 C10 1.528(16)
N2 C8 1.332(13)
N2 C7 1.353(14)
C16 H16 0.9300
C16 C17 1.438(14)
C23 H23 0.9300
C23 C22 1.401(15)
C9 H9 0.9300
C9 C8 1.446(17)
C2 C7 1.377(16)
C2 C3 1.454(17)
C18 H18A 0.9600
C18 H18B 0.9600
C18 H18C 0.9600
C4 H4 0.9300
C4 C5 1.433(17)
C4 C3 1.276(17)
C20 H20 0.9300
C20 C21 1.325(15)
C22 H22 0.9300
C22 C21 1.433(16)
C15 H15 0.9800
C15 C10 1.482(16)
C15 C14 1.427(17)
C7 C6 1.397(16)
C6 H6 0.9300
C6 C5 1.437(16)
C5 H5 0.9300
C10 H10 0.9800
C10 C11 1.609(17)
C11 H11A 0.9700
C11 H11B 0.9700
C11 C12 1.463(19)
C21 H21 0.9300
C3 H3 0.9300
C14 H14A 0.9700
C14 H14B 0.9700
C14 C13 1.500(17)
C1 H1A 0.9600
C1 H1B 0.9600
C1 H1C 0.9600
C27 H27A 0.9600
C27 H27B 0.9600
C27 H27C 0.9600
C27 C26 1.396(17)
C26 N10 1.151(16)
C12 H12A 0.9700
C12 H12B 0.9700
C12 C13 1.575(19)
C13 H13A 0.9700
C13 H13B 0.9700
